data_1555132
loop_
_publ_author_name
'Recio, Javier'
'P\'erez-Redondo, Adri\'an'
'Alvarez-Builla, Julio'
'Burgos, Carolina'

_publ_section_title
;
 Access to 2-substituted 1-pyridin-3-yl-\b-carboline derivatives by
 intramolecular radical cyclization-ring opening-SNAr substitution
;
_journal_issue 18
_journal_name_full 'Organic Chemistry Frontiers'
_journal_page_first 3300
_journal_paper_doi 10.1039/C9QO00944B
_journal_volume 6
_journal_year 2019
_chemical_formula_moiety 'C16 H10 Br N3 O2 S'
_chemical_formula_sum 'C16 H10 Br N3 O2 S'
_chemical_formula_weight 388.24
_space_group_IT_number 2
_space_group_name_Hall '-P 1'
_space_group_name_H-M_alt 'P -1'
_symmetry_cell_setting triclinic
_symmetry_Int_Tables_number 2
_symmetry_space_group_name_Hall '-P 1'
_symmetry_space_group_name_H-M 'P -1'
_atom_sites_solution_hydrogens geom
_atom_sites_solution_primary dual
_atom_sites_solution_secondary dual
_audit_conform_dict_location ftp://ftp.iucr.org/pub/cif_core.dic
_audit_conform_dict_name cif_core.dic
_audit_conform_dict_version 2.4.3
_audit_creation_date 2018-12-21T10:55:53-00:00
_audit_creation_method 'WinGX routine CIF_UPDATE'
_audit_update_record
;
2019-02-18 deposited with the CCDC.	2019-08-09 downloaded from the CCDC.
;
_cell_angle_alpha 65.080(9)
_cell_angle_beta 71.705(9)
_cell_angle_gamma 67.231(6)
_cell_formula_units_Z 2
_cell_length_a 8.3252(6)
_cell_length_b 9.8395(12)
_cell_length_c 11.1869(13)
_cell_measurement_reflns_used 74
_cell_measurement_temperature 200(2)
_cell_measurement_theta_max 21
_cell_measurement_theta_min 3
_cell_measurement_wavelength 0.71073
_cell_volume 753.73(15)
_computing_cell_refinement 'Dirax/lsq (Duisenberg & Schreurs, 1989-2000)'
_computing_data_collection 'Collect (Bruker AXS BV, 1997-2004)'
_computing_data_reduction 'EvalCCD (Duisenberg & Schreurs 1990-2000)'
_computing_molecular_graphics 'ORTEP-3 for Windows (Farrugia, 2012)'
_computing_publication_material 'WinGX publication routines (Farrugia, 2012)'
_computing_structure_refinement 'SHELXL-2014/7 (Sheldrick, 2014)'
_computing_structure_solution 'SHELXT-2014 (Sheldrick, 2014)'
_diffrn_ambient_temperature 200(2)
_diffrn_detector 'CCD plate'
_diffrn_detector_area_resol_mean 9
_diffrn_measured_fraction_theta_full 0.998
_diffrn_measured_fraction_theta_max 0.998
_diffrn_measurement_device '95mm CCD camera on \k-goniostat'
_diffrn_measurement_device_type KappaCCD
_diffrn_measurement_method 'CCD rotation images, thick slices'
_diffrn_orient_matrix_UB_11 0.01
_diffrn_orient_matrix_UB_12 0
_diffrn_orient_matrix_UB_13 0
_diffrn_orient_matrix_UB_21 0
_diffrn_orient_matrix_UB_22 0.01
_diffrn_orient_matrix_UB_23 0
_diffrn_orient_matrix_UB_31 0
_diffrn_orient_matrix_UB_32 0
_diffrn_orient_matrix_UB_33 0.01
_diffrn_radiation_monochromator 'horizonally mounted graphite crystal'
_diffrn_radiation_probe x-ray
_diffrn_radiation_type MoK\a
_diffrn_radiation_wavelength 0.71073
_diffrn_reflns_av_R_equivalents 0.1071
_diffrn_reflns_av_unetI/netI 0.0456
_diffrn_reflns_Laue_measured_fraction_full 0.998
_diffrn_reflns_Laue_measured_fraction_max 0.998
_diffrn_reflns_limit_h_max 10
_diffrn_reflns_limit_h_min -10
_diffrn_reflns_limit_k_max 12
_diffrn_reflns_limit_k_min -12
_diffrn_reflns_limit_l_max 14
_diffrn_reflns_limit_l_min -14
_diffrn_reflns_number 24452
_diffrn_reflns_point_group_measured_fraction_full 0.998
_diffrn_reflns_point_group_measured_fraction_max 0.998
_diffrn_reflns_reduction_process
;
        Scaled and merged with Sortav
        R.H. Blessing, (1987) Cryst. Rev. 1, 3-58
        R.H. Blessing, (1989) J. Appl. Cryst. 22, 396-397
;
_diffrn_reflns_theta_full 25
_diffrn_reflns_theta_max 27.498
_diffrn_reflns_theta_min 3.029
_diffrn_source 'Enraf Nonius FR590'
_diffrn_standards_number 0
_exptl_absorpt_coefficient_mu 2.878
_exptl_absorpt_correction_T_max 1.217
_exptl_absorpt_correction_T_min 0.756
_exptl_absorpt_correction_type multi-scan
_exptl_absorpt_process_details
;
 R.H. Blessing, Acta Cryst. (1995), A51, 33-38
;
_exptl_crystal_colour colourless
_exptl_crystal_density_diffrn 1.711
_exptl_crystal_density_method 'not measured'
_exptl_crystal_description prism
_exptl_crystal_F_000 388
_exptl_crystal_recrystallization_method 'Re-crystallisation from solvent: acetone'
_exptl_crystal_size_max 0.31
_exptl_crystal_size_mid 0.3
_exptl_crystal_size_min 0.3
_refine_diff_density_max 0.859
_refine_diff_density_min -0.798
_refine_diff_density_rms 0.088
_refine_ls_extinction_method none
_refine_ls_goodness_of_fit_ref 1.087
_refine_ls_hydrogen_treatment constr
_refine_ls_matrix_type full
_refine_ls_number_constraints 0
_refine_ls_number_parameters 208
_refine_ls_number_reflns 3451
_refine_ls_number_restraints 0
_refine_ls_restrained_S_all 1.087
_refine_ls_R_factor_all 0.047
_refine_ls_R_factor_gt 0.036
_refine_ls_shift/su_max 0
_refine_ls_shift/su_mean 0
_refine_ls_structure_factor_coef Fsqd
_refine_ls_weighting_details 'w=1/[\s^2^(Fo^2^)+(0.0270P)^2^+0.8016P] where P=(Fo^2^+2Fc^2^)/3'
_refine_ls_weighting_scheme calc
_refine_ls_wR_factor_gt 0.082
_refine_ls_wR_factor_ref 0.0882
_reflns_Friedel_coverage 0
_reflns_number_gt 2972
_reflns_number_total 3451
_reflns_threshold_expression 'I > 2\s(I)'
_cod_data_source_file c9qo00944b2.cif
_cod_data_source_block 2b
_cod_database_code 1555132

loop_
_symmetry_equiv_pos_as_xyz
'x, y, z'
'-x, -y, -z'

loop_
_atom_site_label
_atom_site_type_symbol
_atom_site_fract_x
_atom_site_fract_y
_atom_site_fract_z
_atom_site_U_iso_or_equiv
_atom_site_adp_type
_atom_site_occupancy
_atom_site_site_symmetry_order
_atom_site_calc_flag
_atom_site_refinement_flags_posn
_atom_site_refinement_flags_adp
C1 C 0.4459(3) 0.4061(3) 0.2063(2) 0.0228(5) Uani 1 1 d . .
C2 C 0.7173(3) 0.4453(3) 0.1495(3) 0.0283(6) Uani 1 1 d . .
H2 H 0.8349 0.4266 0.1005 0.034 Uiso 1 1 calc R U
C3 C 0.6648(3) 0.5440(3) 0.2223(2) 0.0236(5) Uani 1 1 d . .
H3 H 0.7456 0.5859 0.2293 0.028 Uiso 1 1 calc R U
C4 C 0.4885(3) 0.5792(3) 0.2848(2) 0.0192(5) Uani 1 1 d . .
C5 C 0.3883(3) 0.6667(3) 0.3756(2) 0.0192(5) Uani 1 1 d . .
C6 C 0.4338(4) 0.7498(3) 0.4273(3) 0.0269(5) Uani 1 1 d . .
H6 H 0.5496 0.7606 0.4021 0.032 Uiso 1 1 calc R U
C7 C 0.3048(4) 0.8168(4) 0.5172(3) 0.0317(6) Uani 1 1 d . .
H7 H 0.3314 0.877 0.5521 0.038 Uiso 1 1 calc R U
C8 C 0.1371(4) 0.7968(3) 0.5566(3) 0.0301(6) Uani 1 1 d . .
H8 H 0.0525 0.8412 0.6202 0.036 Uiso 1 1 calc R U
C9 C 0.0900(3) 0.7139(3) 0.5058(3) 0.0257(5) Uani 1 1 d . .
H9 H -0.0248 0.7007 0.533 0.031 Uiso 1 1 calc R U
C10 C 0.2178(3) 0.6513(3) 0.4136(2) 0.0203(5) Uani 1 1 d . .
C11 C 0.3748(3) 0.5160(3) 0.2701(2) 0.0183(5) Uani 1 1 d . .
C12 C 0.1096(3) 0.8537(3) 0.1514(2) 0.0195(5) Uani 1 1 d . .
C13 C 0.2363(3) 0.8599(3) 0.0354(3) 0.0237(5) Uani 1 1 d . .
H13 H 0.2813 0.7773 -0.0002 0.028 Uiso 1 1 calc R U
C14 C 0.2941(4) 0.9915(3) -0.0259(3) 0.0281(6) Uani 1 1 d . .
H14 H 0.379 1.0029 -0.1066 0.034 Uiso 1 1 calc R U
C15 C 0.2263(4) 1.1068(3) 0.0318(3) 0.0314(6) Uani 1 1 d . .
H15 H 0.2708 1.1946 -0.01 0.038 Uiso 1 1 calc R U
C16 C 0.0450(3) 0.9769(3) 0.2001(3) 0.0269(6) Uani 1 1 d . .
H16 H -0.0443 0.9711 0.2783 0.032 Uiso 1 1 calc R U
N1 N 0.6123(3) 0.3745(3) 0.1440(2) 0.0271(5) Uani 1 1 d . .
N2 N 0.1985(3) 0.5674(3) 0.3417(2) 0.0193(4) Uani 1 1 d . .
N3 N 0.1024(3) 1.1027(3) 0.1424(2) 0.0332(5) Uani 1 1 d . .
O1 O 0.0595(2) 0.6073(2) 0.15409(19) 0.0278(4) Uani 1 1 d . .
O2 O -0.1202(2) 0.7197(3) 0.3317(2) 0.0309(4) Uani 1 1 d . .
S1 S 0.04287(7) 0.68346(8) 0.24285(6) 0.02062(14) Uani 1 1 d . .
Br1 Br 0.31890(4) 0.27746(4) 0.21530(3) 0.03477(11) Uani 1 1 d . .

loop_
_atom_site_aniso_label
_atom_site_aniso_U_11
_atom_site_aniso_U_22
_atom_site_aniso_U_33
_atom_site_aniso_U_23
_atom_site_aniso_U_13
_atom_site_aniso_U_12
C1 0.0233(12) 0.0251(13) 0.0226(12) -0.0114(11) -0.0007(9) -0.0091(10)
C2 0.0208(12) 0.0353(16) 0.0279(14) -0.0140(12) 0.0005(10) -0.0076(11)
C3 0.0175(11) 0.0288(14) 0.0240(13) -0.0078(11) -0.0030(9) -0.0084(10)
C4 0.0212(11) 0.0183(12) 0.0178(11) -0.0039(9) -0.0056(9) -0.0063(9)
C5 0.0215(11) 0.0184(12) 0.0170(11) -0.0042(9) -0.0052(9) -0.0059(9)
C6 0.0303(13) 0.0288(14) 0.0268(13) -0.0089(11) -0.0089(10) -0.0116(11)
C7 0.0437(16) 0.0315(15) 0.0305(15) -0.0160(12) -0.0115(12) -0.0120(13)
C8 0.0378(15) 0.0302(15) 0.0237(14) -0.0155(12) -0.0034(11) -0.0062(12)
C9 0.0260(12) 0.0289(14) 0.0211(13) -0.0104(11) -0.0006(9) -0.0079(11)
C10 0.0237(12) 0.0211(12) 0.0178(12) -0.0069(10) -0.0044(9) -0.0076(10)
C11 0.0168(10) 0.0208(12) 0.0168(11) -0.0070(9) -0.0006(8) -0.0064(9)
C12 0.0187(11) 0.0215(12) 0.0200(12) -0.0072(10) -0.0071(9) -0.0048(9)
C13 0.0239(12) 0.0252(13) 0.0233(13) -0.0108(11) -0.0044(9) -0.0057(10)
C14 0.0299(14) 0.0283(14) 0.0254(14) -0.0069(11) -0.0059(10) -0.0096(11)
C15 0.0404(15) 0.0257(14) 0.0316(15) -0.0041(12) -0.0119(12) -0.0153(12)
C16 0.0280(13) 0.0258(14) 0.0258(13) -0.0122(11) -0.0039(10) -0.0041(11)
N1 0.0267(11) 0.0292(12) 0.0243(11) -0.0140(10) 0.0022(9) -0.0070(9)
N2 0.0182(9) 0.0238(11) 0.0182(10) -0.0097(8) -0.0003(7) -0.0080(8)
N3 0.0460(14) 0.0246(12) 0.0320(13) -0.0106(10) -0.0103(10) -0.0098(11)
O1 0.0267(9) 0.0349(11) 0.0337(10) -0.0180(9) -0.0085(7) -0.0120(8)
O2 0.0166(8) 0.0432(12) 0.0348(11) -0.0185(9) 0.0022(7) -0.0107(8)
S1 0.0155(3) 0.0264(3) 0.0243(3) -0.0114(3) -0.0023(2) -0.0086(2)
Br1 0.03572(17) 0.03581(18) 0.04478(19) -0.02683(14) 0.00503(12) -0.01802(13)

loop_
_atom_type_symbol
_atom_type_description
_atom_type_scat_dispersion_real
_atom_type_scat_dispersion_imag
_atom_type_scat_source
C C 0.0033 0.0016 'International Tables Vol C Tables 4.2.6.8 and 6.1.1.4'
H H 0 0 'International Tables Vol C Tables 4.2.6.8 and 6.1.1.4'
N N 0.0061 0.0033 'International Tables Vol C Tables 4.2.6.8 and 6.1.1.4'
O O 0.0106 0.006 'International Tables Vol C Tables 4.2.6.8 and 6.1.1.4'
S S 0.1246 0.1234 'International Tables Vol C Tables 4.2.6.8 and 6.1.1.4'
Br Br -0.2901 2.4595 'International Tables Vol C Tables 4.2.6.8 and 6.1.1.4'

loop_
_exptl_crystal_face_index_h
_exptl_crystal_face_index_k
_exptl_crystal_face_index_l
_exptl_crystal_face_perp_dist
5 -1 -8 0.373
-5 -6 -16 0.431
-13 -8 -14 0.425
-12 -4 -1 0.352
-15 -4 3 0.344
0 1 3 0.392
2 1 3 0.325
8 3 1 0.293
1 -3 0 0.296
-8 -12 -1 0.29
1 11 0 0.178

loop_
_geom_angle_atom_site_label_1
_geom_angle_atom_site_label_2
_geom_angle_atom_site_label_3
_geom_angle
N1 C1 C11 122.2(2)
N1 C1 Br1 115.00(19)
C11 C1 Br1 122.60(18)
N1 C2 C3 124.0(2)
N1 C2 H2 118
C3 C2 H2 118
C2 C3 C4 116.9(2)
C2 C3 H3 121.5
C4 C3 H3 121.5
C3 C4 C11 119.3(2)
C3 C4 C5 133.1(2)
C11 C4 C5 107.5(2)
C6 C5 C10 120.5(2)
C6 C5 C4 132.6(2)
C10 C5 C4 106.8(2)
C5 C6 C7 117.9(2)
C5 C6 H6 121
C7 C6 H6 121
C6 C7 C8 120.7(2)
C6 C7 H7 119.6
C8 C7 H7 119.6
C9 C8 C7 121.9(2)
C9 C8 H8 119
C7 C8 H8 119
C10 C9 C8 116.9(2)
C10 C9 H9 121.6
C8 C9 H9 121.6
C9 C10 C5 122.0(2)
C9 C10 N2 127.4(2)
C5 C10 N2 110.7(2)
C1 C11 C4 118.6(2)
C1 C11 N2 130.5(2)
C4 C11 N2 110.5(2)
C16 C12 C13 120.2(2)
C16 C12 S1 119.95(19)
C13 C12 S1 119.66(19)
C14 C13 C12 116.9(2)
C14 C13 H13 121.5
C12 C13 H13 121.5
C13 C14 C15 119.0(3)
C13 C14 H14 120.5
C15 C14 H14 120.5
N3 C15 C14 124.4(3)
N3 C15 H15 117.8
C14 C15 H15 117.8
N3 C16 C12 123.0(2)
N3 C16 H16 118.5
C12 C16 H16 118.5
C1 N1 C2 118.4(2)
C11 N2 C10 104.11(18)
C11 N2 S1 114.64(16)
C10 N2 S1 110.89(16)
C16 N3 C15 116.5(2)
O1 S1 O2 120.32(11)
O1 S1 N2 107.48(11)
O2 S1 N2 105.95(11)
O1 S1 C12 109.38(12)
O2 S1 C12 109.13(12)
N2 S1 C12 103.17(11)

loop_
_geom_bond_atom_site_label_1
_geom_bond_atom_site_label_2
_geom_bond_distance
C1 N1 1.321(3)
C1 C11 1.385(3)
C1 Br1 1.895(3)
C2 N1 1.340(4)
C2 C3 1.383(4)
C2 H2 0.95
C3 C4 1.389(3)
C3 H3 0.95
C4 C11 1.396(3)
C4 C5 1.456(3)
C5 C6 1.386(4)
C5 C10 1.397(3)
C6 C7 1.390(4)
C6 H6 0.95
C7 C8 1.391(4)
C7 H7 0.95
C8 C9 1.386(4)
C8 H8 0.95
C9 C10 1.384(3)
C9 H9 0.95
C10 N2 1.448(3)
C11 N2 1.442(3)
C12 C16 1.387(4)
C12 C13 1.387(3)
C12 S1 1.755(3)
C13 C14 1.381(4)
C13 H13 0.95
C14 C15 1.384(4)
C14 H14 0.95
C15 N3 1.336(4)
C15 H15 0.95
C16 N3 1.330(4)
C16 H16 0.95
N2 S1 1.702(2)
O1 S1 1.4237(19)
O2 S1 1.4267(18)
